data_8103876
loop_
_publ_author_name
'Guevarra, J.'
'Daniels, P.'
'van Smaalen, S.'
'Rotiroti, N.'
'Lichtenberg, F.'

_publ_section_title
;
 Perovskite-related Ca (Nb, Ti) O3.33
;
_journal_name_full 'Zeitschrift fuer Kristallographie (149,1979-)'
_journal_page_first 19
_journal_page_last 24
_journal_volume 220
_journal_year 2005
_chemical_formula_sum 'Ca Nb0.761 O3.33333 Ti0.193333'
_chemical_name_systematic 'Ca1 (Nb0.76 Ti0.24) O3.33'
_space_group_IT_number 4
_symmetry_space_group_name_Hall 'P 2yb'
_symmetry_space_group_name_H-M 'P 1 21 1'
_cell_angle_alpha 90
_cell_angle_beta 95.875
_cell_angle_gamma 90
_cell_formula_units_Z 24
_cell_length_a 7.6805
_cell_length_b 5.4653
_cell_length_c 37.747
_cell_volume 1576.155
_citation_journal_id_ASTM ZEKRDZ
_cod_data_source_file Guevarra_ZEKRDZ_2005_1829.cif
_cod_data_source_block Ca1Nb0.761O3.33333Ti0.193333
_cod_original_formula_sum 'Ca1 Nb0.761 O3.33333 Ti0.193333'
_cod_database_code 8103876

loop_
_symmetry_equiv_pos_as_xyz
x,y,z
-x,y+1/2,-z

loop_
_atom_site_label
_atom_site_type_symbol
_atom_site_fract_x
_atom_site_fract_y
_atom_site_fract_z
_atom_site_occupancy
_atom_site_U_iso_or_equiv
Ca1 Ca+2 0.136 0.8391 0.02379 1 0.0
Ca11 Ca+2 0.3635 0.2727 0.46345 1 0.0
Ti10 Ti+4 0.55244 0.2616 0.36467 0.16 0.0
O22 O-2 0.0296 0.4582 0.2559 1 0.0
O1 O-2 0.4148 0.0811 0.0214 1 0.0
Ca12 Ca+2 0.8645 0.3421 0.4757 1 0.0
O23 O-2 0.2617 0.8363 0.2811 1 0.0
Ti3 Ti+4 0.44057 0.754 0.13485 0.16 0.0
O38 O-2 0.6354 0.0801 0.4574 1 0.0
O29 O-2 0.3069 0.1832 0.3533 1 0.0
Ca5 Ca+2 0.7284 0.7669 0.20774 1 0.0
O30 O-2 0.8 0.3255 0.3592 1 0.0
O13 O-2 0.9194 0.0504 0.1695 1 0.0
O37 O-2 0.0822 0.0538 0.4639 1 0.0
Nb6 Nb+5 0.4809 0.2603 0.21237 0.493 0.0
O27 O-2 0.5015 0.5467 0.3291 1 0.0
O36 O-2 0.8436 0.6829 0.43 1 0.0
Nb8 Nb+5 0.5215 0.7589 0.28704 0.493 0.0
O33 O-2 0.1231 0.4654 0.4005 1 0.0
Ti8 Ti+4 0.5215 0.7589 0.28704 0.5 0.0
Nb9 Nb+5 0.061 0.2572 0.36473 0.791 0.0
O2 O-2 0.8577 0.062 0.0271 1 0.0
Ca9 Ca+2 0.8044 0.7619 0.3564 1 0.0
Nb5 Nb+5 0.9871 0.2589 0.2128 0.47 0.0
O3 O-2 0.9226 0.5391 0.0315 1 0.0
Nb10 Nb+5 0.55244 0.2616 0.36467 0.837 0.0
Ti6 Ti+4 0.4809 0.2603 0.21237 0.5 0.0
O15 O-2 0.0026 0.5392 0.184 1 0.0
Nb4 Nb+5 0.94282 0.7606 0.13617 0.791 0.0
O18 O-2 0.7323 0.3239 0.2156 1 0.0
O32 O-2 0.04 0.9506 0.3876 1 0.0
Ti5 Ti+4 0.9871 0.2589 0.2128 0.5 0.0
O40 O-2 0.6028 0.5787 0.477 1 0.0
Nb7 Nb+5 0.0232 0.761 0.28714 0.47 0.0
Nb2 Nb+5 0.90661 0.2764 0.06256 0.995 0.0
O9 O-2 0.4119 0.4555 0.1118 1 0.0
Ca7 Ca+2 0.7651 0.2534 0.28214 1 0.0
Ca2 Ca+2 0.6332 0.7696 0.03489 1 0.0
O8 O-2 0.4869 0.9513 0.0958 1 0.0
O5 O-2 0.1602 0.1822 0.0689 1 0.0
O28 O-2 0.081 0.5368 0.3272 1 0.0
O35 O-2 0.3369 0.8593 0.4293 1 0.0
O6 O-2 0.6512 0.3361 0.0697 1 0.0
O31 O-2 0.5997 0.9415 0.3845 1 0.0
O11 O-2 0.1913 0.835 0.1397 1 0.0
O21 O-2 0.4668 0.4673 0.2551 1 0.0
O12 O-2 0.7041 0.6702 0.1454 1 0.0
O34 O-2 0.528 0.4712 0.4008 1 0.0
Nb1 Nb+5 0.40048 0.2819 0.06174 0.98 0.0
O14 O-2 0.5055 0.0432 0.1714 1 0.0
O19 O-2 0.5385 0.9438 0.2425 1 0.0
Ca6 Ca+2 0.233 0.7484 0.21727 1 0.0
O16 O-2 0.4353 0.5424 0.1857 1 0.0
O20 O-2 0.9481 0.9565 0.2445 1 0.0
Nb12 Nb+5 0.60289 0.7856 0.43846 0.98 0.0
Nb3 Nb+5 0.44057 0.754 0.13485 0.837 0.0
Ca10 Ca+2 0.3092 0.7566 0.36536 1 0.0
Ca3 Ca+2 0.689 0.2475 0.13222 1 0.0
O39 O-2 0.1395 0.555 0.4749 1 0.0
O25 O-2 0.9949 0.04 0.316 1 0.0
Ca8 Ca+2 0.2723 0.259 0.29287 1 0.0
O24 O-2 0.7666 0.6734 0.2899 1 0.0
O4 O-2 0.3594 0.5714 0.0382 1 0.0
Ti7 Ti+4 0.0232 0.761 0.28714 0.5 0.0
O10 O-2 0.9564 0.4551 0.1126 1 0.0
O17 O-2 0.2282 0.1734 0.2113 1 0.0
O7 O-2 0.8699 0.9691 0.0991 1 0.0
Ca4 Ca+2 0.1952 0.2544 0.14357 1 0.0
Nb11 Nb+5 0.09135 0.784 0.4376 0.995 0.0
O26 O-2 0.575 0.0382 0.3177 1 0.0
